data_4512385
loop_
_publ_author_name
'Qu, Feng'
'Zhu, Qian-Qian'
'Liu, Chun-Li'

_publ_section_title
;
 Crystallization in Ionic Liquids: Synthesis, Properties, and Polymorphs
 of Uranyl Salts
;
_journal_issue 12
_journal_name_full 'Crystal Growth &amp; Design'
_journal_page_first 6421
_journal_paper_doi 10.1021/cg501277d
_journal_volume 14
_journal_year 2014
_chemical_formula_moiety 'Cl4 O2 U, 2(C9 H17 N2)'
_chemical_formula_sum 'C18 H34 Cl4 N4 O2 U'
_chemical_formula_weight 718.32
_chemical_name_systematic
;
 ?
;
_space_group_crystal_system monoclinic
_space_group_IT_number 14
_space_group_name_Hall '-P 2ybc'
_space_group_name_H-M_alt 'P 1 21/c 1'
_symmetry_space_group_name_Hall '-P 2ybc'
_symmetry_space_group_name_H-M 'P 1 21/c 1'
_atom_sites_solution_hydrogens geom
_atom_sites_solution_primary iterative
_audit_creation_date 2013-11-15
_audit_creation_method
;
  Olex2 1.2
  (compiled Apr 23 2013 17:54:37, GUI svn.r4466)
;
_cell_angle_alpha 90
_cell_angle_beta 116.508(11)
_cell_angle_gamma 90
_cell_formula_units_Z 2
_cell_length_a 10.4266(10)
_cell_length_b 13.6211(7)
_cell_length_c 10.4331(9)
_cell_measurement_temperature 290(2)
_cell_volume 1326.0(2)
_computing_molecular_graphics
;
O. V. Dolomanov, L. J. Bourhis, R. J. Gildea, J. A. K. Howard and H. Puschmann,
OLEX2: a complete structure solution, refinement and analysis program.
J. Appl. Cryst. (2009). 42, 339-341.
;
_computing_publication_material
;
O. V. Dolomanov, L. J. Bourhis, R. J. Gildea, J. A. K. Howard and H. Puschmann,
OLEX2: a complete structure solution, refinement and analysis program.
J. Appl. Cryst. (2009). 42, 339-341.
;
_computing_structure_refinement
;
XL, G.M. Sheldrick, Acta Cryst.
(2008). A64, 112-122
;
_computing_structure_solution 'SUPERFLIP, J. Appl. Cryst. (2007) 40, 786-790'
_diffrn_ambient_temperature 290(2)
_diffrn_measured_fraction_theta_full 0.992
_diffrn_measured_fraction_theta_max 0.992
_diffrn_measurement_device_type 'multiwire proportional'
_diffrn_measurement_method 'phi and omega scans'
_diffrn_radiation_monochromator graphite
_diffrn_radiation_type MoK\a
_diffrn_radiation_wavelength 0.71073
_diffrn_reflns_av_R_equivalents 0.0322
_diffrn_reflns_av_unetI/netI 0.0582
_diffrn_reflns_Laue_measured_fraction_full 0.992
_diffrn_reflns_Laue_measured_fraction_max 0.992
_diffrn_reflns_limit_h_max 8
_diffrn_reflns_limit_h_min -12
_diffrn_reflns_limit_k_max 16
_diffrn_reflns_limit_k_min -15
_diffrn_reflns_limit_l_max 12
_diffrn_reflns_limit_l_min -10
_diffrn_reflns_number 4795
_diffrn_reflns_point_group_measured_fraction_full 0.992
_diffrn_reflns_point_group_measured_fraction_max 0.992
_diffrn_reflns_theta_full 25.242
_diffrn_reflns_theta_max 26.015
_diffrn_reflns_theta_min 2.991
_exptl_absorpt_coefficient_mu 6.544
_exptl_absorpt_correction_type none
_exptl_crystal_density_diffrn 1.799
_exptl_crystal_F_000 692
_exptl_crystal_size_max 0.2
_exptl_crystal_size_mid 0.1
_exptl_crystal_size_min 0.1
_refine_diff_density_max 1.050
_refine_diff_density_min -1.124
_refine_diff_density_rms 0.146
_refine_ls_extinction_method none
_refine_ls_goodness_of_fit_ref 1.013
_refine_ls_hydrogen_treatment constr
_refine_ls_matrix_type full
_refine_ls_number_parameters 136
_refine_ls_number_reflns 2586
_refine_ls_number_restraints 0
_refine_ls_restrained_S_all 1.013
_refine_ls_R_factor_all 0.0570
_refine_ls_R_factor_gt 0.0348
_refine_ls_shift/su_max 0.064
_refine_ls_shift/su_mean 0.002
_refine_ls_structure_factor_coef Fsqd
_refine_ls_weighting_details 'w=1/[\s^2^(Fo^2^)+(0.0383P)^2^] where P=(Fo^2^+2Fc^2^)/3'
_refine_ls_weighting_scheme calc
_refine_ls_wR_factor_gt 0.0748
_refine_ls_wR_factor_ref 0.0894
_reflns_Friedel_coverage 0.000
_reflns_number_gt 1834
_reflns_number_total 2586
_reflns_threshold_expression 'I > 2\s(I)'
_cod_data_source_file cg501277d_si_002.cif
_cod_data_source_block 6
_cod_depositor_comments 'Adding full bibliography for 4512377--4512386.cif.'
_cod_database_code 4512385
_shelxl_version_number 2013-3
_shelx_space_group_comment
;
The symmetry employed for this shelxl refinement is uniquely defined
by the following loop, which should always be used as a source of
symmetry information in preference to the above space-group names.
They are only intended as comments.
;
_shelx_estimated_absorpt_t_max 0.561
_shelx_estimated_absorpt_t_min 0.354
_olex2_refinement_description
;
1. Fixed Uiso
 At 1.2 times of:
  All C(H) groups, All C(H,H) groups
 At 1.5 times of:
  All C(H,H,H) groups
2.a Secondary CH2 refined with riding coordinates:
 C6(H6A,H6B), C7(H7A,H7B), C8(H8A,H8B)
2.b Aromatic/amide H refined with riding coordinates:
 C2(H2), C3(H3)
2.c Idealised Me refined as rotating group:
 C4(H5A,H5B,H5C), C5(H4A,H4B,H4C), C9(H9A,H9B,H9C)
;

loop_
_space_group_symop_operation_xyz
'x, y, z'
'-x, y+1/2, -z+1/2'
'-x, -y, -z'
'x, -y-1/2, z-1/2'

loop_
_atom_site_label
_atom_site_type_symbol
_atom_site_fract_x
_atom_site_fract_y
_atom_site_fract_z
_atom_site_U_iso_or_equiv
_atom_site_adp_type
_atom_site_occupancy
_atom_site_site_symmetry_order
_atom_site_calc_flag
_atom_site_refinement_flags_posn
_atom_site_refinement_flags_adp
_atom_site_refinement_flags_occupancy
U1 U 0.0000 0.0000 0.5000 0.03326(13) Uani 1 2 d S . P
C1 C 0.7454(8) -0.0332(5) 0.8132(7) 0.0379(15) Uani 1 1 d . . .
C3 C 0.8761(7) -0.1502(4) 0.9619(6) 0.0414(16) Uani 1 1 d . . .
H3 H 0.9215 -0.2117 0.9966 0.050 Uiso 1 1 calc R U .
C2 C 0.8797(8) -0.0715(5) 1.0415(7) 0.0496(17) Uani 1 1 d . . .
H2 H 0.9289 -0.0668 1.1430 0.060 Uiso 1 1 calc R U .
C5 C 0.6524(10) 0.0205(5) 0.6817(8) 0.058(2) Uani 1 1 d . . .
H5A H 0.6348 -0.0201 0.5979 0.088 Uiso 1 1 calc R U .
H5B H 0.6995 0.0817 0.6769 0.088 Uiso 1 1 calc R U .
H5C H 0.5610 0.0357 0.6828 0.088 Uiso 1 1 calc R U .
C4 C 0.7616(10) -0.1909(5) 0.6996(7) 0.059(2) Uani 1 1 d . . .
H4A H 0.6638 -0.2161 0.6654 0.089 Uiso 1 1 calc R U .
H4B H 0.8294 -0.2458 0.7298 0.089 Uiso 1 1 calc R U .
H4C H 0.7696 -0.1548 0.6222 0.089 Uiso 1 1 calc R U .
C6 C 0.7703(8) 0.0981(4) 0.9920(7) 0.0477(18) Uani 1 1 d . . .
H6A H 0.7481 0.1453 0.9128 0.057 Uiso 1 1 calc R U .
H6B H 0.8571 0.1215 1.0759 0.057 Uiso 1 1 calc R U .
C7 C 0.6462(8) 0.0942(4) 1.0298(7) 0.0472(17) Uani 1 1 d . . .
H7A H 0.6620 0.0399 1.0982 0.057 Uiso 1 1 calc R U .
H7B H 0.5569 0.0801 0.9421 0.057 Uiso 1 1 calc R U .
C8 C 0.6283(9) 0.1892(4) 1.0953(8) 0.058(2) Uani 1 1 d . . .
H8A H 0.7206 0.2066 1.1775 0.070 Uiso 1 1 calc R U .
H8B H 0.6034 0.2424 1.0235 0.070 Uiso 1 1 calc R U .
C9 C 0.5142(10) 0.1828(5) 1.1457(9) 0.073(3) Uani 1 1 d . . .
H9A H 0.4242 0.1608 1.0666 0.109 Uiso 1 1 calc R U .
H9B H 0.5002 0.2476 1.1784 0.109 Uiso 1 1 calc R U .
H9C H 0.5437 0.1359 1.2250 0.109 Uiso 1 1 calc R U .
Cl2 Cl 0.2666(2) 0.07055(12) 0.63783(18) 0.0541(4) Uani 1 1 d . . .
Cl1 Cl -0.0935(2) 0.15562(12) 0.5854(2) 0.0668(6) Uani 1 1 d . . .
N1 N 0.7989(7) 0.0006(3) 0.9485(6) 0.0415(14) Uani 1 1 d . . .
N2 N 0.7945(6) -0.1248(3) 0.8215(5) 0.0375(12) Uani 1 1 d . . .
O1 O -0.0179(5) 0.0624(3) 0.3446(4) 0.0536(13) Uani 1 1 d . . .

loop_
_atom_site_aniso_label
_atom_site_aniso_U_11
_atom_site_aniso_U_22
_atom_site_aniso_U_33
_atom_site_aniso_U_23
_atom_site_aniso_U_13
_atom_site_aniso_U_12
U1 0.0367(2) 0.03009(19) 0.0344(2) 0.00142(12) 0.01721(17) 0.00099(14)
C1 0.038(4) 0.043(3) 0.036(3) 0.004(3) 0.019(3) -0.001(3)
C3 0.042(5) 0.044(3) 0.039(3) 0.008(3) 0.019(3) 0.010(3)
C2 0.047(5) 0.057(4) 0.040(3) 0.006(3) 0.015(4) 0.006(4)
C5 0.059(6) 0.062(4) 0.052(4) 0.011(4) 0.022(5) 0.012(4)
C4 0.089(7) 0.051(4) 0.049(4) -0.012(3) 0.041(5) -0.007(4)
C6 0.048(5) 0.039(3) 0.063(4) -0.013(3) 0.031(4) -0.009(3)
C7 0.052(5) 0.041(3) 0.054(4) -0.001(3) 0.028(4) -0.001(3)
C8 0.060(6) 0.044(4) 0.086(5) -0.003(4) 0.045(5) 0.000(4)
C9 0.077(8) 0.060(4) 0.112(7) 0.002(4) 0.068(6) 0.005(4)
Cl2 0.0450(12) 0.0600(10) 0.0550(9) -0.0012(8) 0.0201(9) -0.0073(9)
Cl1 0.0718(17) 0.0429(9) 0.0999(14) -0.0123(10) 0.0510(14) 0.0051(10)
N1 0.045(4) 0.039(3) 0.046(3) -0.006(2) 0.025(3) -0.005(3)
N2 0.034(4) 0.042(3) 0.042(3) -0.001(2) 0.021(3) 0.001(2)
O1 0.066(4) 0.052(3) 0.047(3) 0.008(2) 0.029(3) -0.005(3)

loop_
_atom_type_symbol
_atom_type_description
_atom_type_scat_dispersion_real
_atom_type_scat_dispersion_imag
_atom_type_scat_source
C C 0.0033 0.0016 'International Tables Vol C Tables 4.2.6.8 and 6.1.1.4'
H H 0.0000 0.0000 'International Tables Vol C Tables 4.2.6.8 and 6.1.1.4'
N N 0.0061 0.0033 'International Tables Vol C Tables 4.2.6.8 and 6.1.1.4'
O O 0.0106 0.0060 'International Tables Vol C Tables 4.2.6.8 and 6.1.1.4'
Cl Cl 0.1484 0.1585 'International Tables Vol C Tables 4.2.6.8 and 6.1.1.4'
U U -9.6767 9.6646 'International Tables Vol C Tables 4.2.6.8 and 6.1.1.4'

loop_
_geom_angle_atom_site_label_1
_geom_angle_atom_site_label_2
_geom_angle_atom_site_label_3
_geom_angle
_geom_angle_site_symmetry_1
_geom_angle_site_symmetry_3
Cl2 U1 Cl2 180.0 3_556 .
Cl1 U1 Cl2 91.04(6) 3_556 .
Cl1 U1 Cl2 88.96(6) . .
Cl1 U1 Cl2 88.96(6) 3_556 3_556
Cl1 U1 Cl2 91.04(6) . 3_556
Cl1 U1 Cl1 180.00(9) 3_556 .
O1 U1 Cl2 88.81(16) 3_556 3_556
O1 U1 Cl2 91.19(16) . 3_556
O1 U1 Cl2 88.81(16) . .
O1 U1 Cl2 91.19(16) 3_556 .
O1 U1 Cl1 91.14(14) . .
O1 U1 Cl1 88.85(14) 3_556 .
O1 U1 Cl1 91.15(14) 3_556 3_556
O1 U1 Cl1 88.85(14) . 3_556
O1 U1 O1 180.0 . 3_556
N1 C1 C5 126.8(6) . .
N2 C1 C5 126.7(6) . .
N2 C1 N1 106.5(6) . .
C2 C3 H3 126.5 . .
C2 C3 N2 106.9(5) . .
N2 C3 H3 126.5 . .
C3 C2 H2 126.4 . .
C3 C2 N1 107.1(5) . .
N1 C2 H2 126.4 . .
C1 C5 H5A 109.5 . .
C1 C5 H5B 109.5 . .
C1 C5 H5C 109.5 . .
H5A C5 H5B 109.5 . .
H5A C5 H5C 109.5 . .
H5B C5 H5C 109.5 . .
H4A C4 H4B 109.5 . .
H4A C4 H4C 109.5 . .
H4B C4 H4C 109.5 . .
N2 C4 H4A 109.5 . .
N2 C4 H4B 109.5 . .
N2 C4 H4C 109.5 . .
H6A C6 H6B 108.0 . .
C7 C6 H6A 109.4 . .
C7 C6 H6B 109.4 . .
N1 C6 H6A 109.4 . .
N1 C6 H6B 109.4 . .
N1 C6 C7 111.3(5) . .
C6 C7 H7A 109.1 . .
C6 C7 H7B 109.1 . .
C6 C7 C8 112.3(5) . .
H7A C7 H7B 107.9 . .
C8 C7 H7A 109.1 . .
C8 C7 H7B 109.1 . .
C7 C8 H8A 109.1 . .
C7 C8 H8B 109.1 . .
H8A C8 H8B 107.8 . .
C9 C8 C7 112.6(6) . .
C9 C8 H8A 109.1 . .
C9 C8 H8B 109.1 . .
C8 C9 H9A 109.5 . .
C8 C9 H9B 109.5 . .
C8 C9 H9C 109.5 . .
H9A C9 H9B 109.5 . .
H9A C9 H9C 109.5 . .
H9B C9 H9C 109.5 . .
C1 N1 C2 109.4(5) . .
C1 N1 C6 125.7(6) . .
C2 N1 C6 124.8(6) . .
C1 N2 C3 110.0(5) . .
C1 N2 C4 125.5(6) . .
C3 N2 C4 124.4(5) . .

loop_
_geom_bond_atom_site_label_1
_geom_bond_atom_site_label_2
_geom_bond_distance
_geom_bond_site_symmetry_2
U1 Cl2 2.6738(19) .
U1 Cl2 2.6738(19) 3_556
U1 Cl1 2.6483(15) 3_556
U1 Cl1 2.6484(15) .
U1 O1 1.766(3) 3_556
U1 O1 1.766(3) .
C1 C5 1.473(10) .
C1 N1 1.347(8) .
C1 N2 1.337(7) .
C3 H3 0.9500 .
C3 C2 1.346(8) .
C3 N2 1.370(7) .
C2 H2 0.9500 .
C2 N1 1.374(8) .
C5 H5A 0.9800 .
C5 H5B 0.9800 .
C5 H5C 0.9800 .
C4 H4A 0.9800 .
C4 H4B 0.9800 .
C4 H4C 0.9800 .
C4 N2 1.468(7) .
C6 H6A 0.9900 .
C6 H6B 0.9900 .
C6 C7 1.512(8) .
C6 N1 1.476(7) .
C7 H7A 0.9900 .
C7 H7B 0.9900 .
C7 C8 1.514(8) .
C8 H8A 0.9900 .
C8 H8B 0.9900 .
C8 C9 1.503(9) .
C9 H9A 0.9800 .
C9 H9B 0.9800 .
C9 H9C 0.9800 .
